data_2020577
loop_
_publ_author_name
'H\"utzler, Wilhelm Maximilian'
'Egert, Ernst'
'Bolte, Michael'

_publ_section_title
;
 One barbiturate and two solvated thiobarbiturates containing the triply
 hydrogen-bonded <i>ADA</i>/<i>DAD</i> synthon, plus one ansolvate and
 three solvates of their coformer 2,4-diaminopyrimidine
;
_journal_issue 9
_journal_name_full 'Acta Crystallographica Section C'
_journal_page_first
;
;
_journal_paper_doi 10.1107/S205322961601336X
_journal_volume 72
_journal_year 2016
_chemical_formula_iupac 'C4 H6 N4, C4 H9 N O'
_chemical_formula_moiety 'C4 H6 N4, C4 H9 N O'
_chemical_formula_sum 'C8 H15 N5 O'
_chemical_formula_weight 197.25
_chemical_name_systematic
;
Pyrimidine-2,4-diamine--<i>N</i>,<i>N</i>-dimethylacetamide (1/1)
;
_space_group_crystal_system triclinic
_space_group_IT_number 2
_space_group_name_Hall '-P 1'
_space_group_name_H-M_alt 'P -1'
_symmetry_space_group_name_Hall '-P 1'
_symmetry_space_group_name_H-M 'P -1'
_atom_sites_solution_hydrogens mixed
_audit_creation_method SHELXL-2014/7
_cell_angle_alpha 81.779(2)
_cell_angle_beta 78.053(2)
_cell_angle_gamma 62.518(2)
_cell_formula_units_Z 2
_cell_length_a 8.0055(10)
_cell_length_b 8.0256(10)
_cell_length_c 9.3143(11)
_cell_measurement_reflns_used 2889
_cell_measurement_temperature 180(2)
_cell_measurement_theta_max 23
_cell_measurement_theta_min 3
_cell_volume 518.63(11)
_computing_cell_refinement
;
SMART (Siemens, 1995)
;
_computing_data_collection
;
SMART (Siemens, 1995)
;
_computing_data_reduction
;
SAINT (Siemens, 1995)
;
_computing_molecular_graphics
;
Mercury (Version 3.8, Macrae <i>et al.</i>,  2008) and XP in
SHELXTL-Plus (Sheldrick,
2008)
;
_computing_publication_material
;
publCIF (Westrip, 2010)
;
_computing_structure_refinement
;
SHELXL (Sheldrick, 2015)
;
_computing_structure_solution
;
SHELXS97 (Sheldrick, 2008)
;
_diffrn_ambient_temperature 180(2)
_diffrn_measured_fraction_theta_full 0.986
_diffrn_measured_fraction_theta_max 0.867
_diffrn_measurement_device_type 'Siemens CCD three-circle'
_diffrn_measurement_method \w
_diffrn_radiation_type MoK\a
_diffrn_radiation_wavelength 0.71073
_diffrn_reflns_av_R_equivalents 0.1108
_diffrn_reflns_limit_h_max 10
_diffrn_reflns_limit_h_min -10
_diffrn_reflns_limit_k_max 10
_diffrn_reflns_limit_k_min -10
_diffrn_reflns_limit_l_max 12
_diffrn_reflns_limit_l_min -11
_diffrn_reflns_number 5287
_diffrn_reflns_theta_full 25.000
_diffrn_reflns_theta_max 28.179
_diffrn_reflns_theta_min 2.238
_exptl_absorpt_coefficient_mu 0.089
_exptl_absorpt_correction_T_max 1.000
_exptl_absorpt_correction_T_min 0.648
_exptl_absorpt_correction_type multi-scan
_exptl_absorpt_process_details
;
(SADABS; Sheldrick, 1996)
;
_exptl_crystal_colour colourless
_exptl_crystal_density_diffrn 1.263
_exptl_crystal_description block
_exptl_crystal_F_000 212
_exptl_crystal_size_max 0.500
_exptl_crystal_size_mid 0.400
_exptl_crystal_size_min 0.400
_refine_diff_density_max 0.395
_refine_diff_density_min -0.440
_refine_ls_extinction_method none
_refine_ls_goodness_of_fit_ref 1.122
_refine_ls_hydrogen_treatment mixed
_refine_ls_matrix_type full
_refine_ls_number_parameters 161
_refine_ls_number_reflns 2204
_refine_ls_number_restraints 132
_refine_ls_restrained_S_all 1.174
_refine_ls_R_factor_all 0.1665
_refine_ls_R_factor_gt 0.1125
_refine_ls_shift/su_max 0.004
_refine_ls_shift/su_mean 0.000
_refine_ls_structure_factor_coef Fsqd
_refine_ls_weighting_details 'w=1/[\s^2^(Fo^2^)+(0.1438P)^2^] where P=(Fo^2^+2Fc^2^)/3'
_refine_ls_weighting_scheme calc
_refine_ls_wR_factor_gt 0.2535
_refine_ls_wR_factor_ref 0.2856
_reflns_number_gt 1346
_reflns_number_total 2204
_reflns_threshold_expression 'I > 2\s(I)'
_cod_data_source_file sk3636sup1.cif
_cod_data_source_block III
_cod_database_code 2020577
_shelx_space_group_comment
;
The symmetry employed for this shelxl refinement is uniquely defined
by the following loop, which should always be used as a source of
symmetry information in preference to the above space-group names.
They are only intended as comments.
;
_shelx_estimated_absorpt_t_min 0.957
_shelx_estimated_absorpt_t_max 0.965

loop_
_space_group_symop_operation_xyz
'x, y, z'
'-x, -y, -z'

loop_
_atom_site_type_symbol
_atom_site_label
_atom_site_fract_x
_atom_site_fract_y
_atom_site_fract_z
_atom_site_U_iso_or_equiv
_atom_site_adp_type
_atom_site_calc_flag
_atom_site_occupancy
_atom_site_disorder_assembly
_atom_site_disorder_group
N N1A 0.4732(4) 0.8072(4) 0.1346(3) 0.0350(8) Uani d 1 . .
C C2A 0.3274(4) 0.9497(4) 0.2107(4) 0.0278(8) Uani d 1 . .
N N21A 0.2895(4) 1.1261(4) 0.1531(4) 0.0393(9) Uani d 1 . .
H H21A 0.191(4) 1.214(4) 0.209(4) 0.047 Uiso d 1 . .
H H22A 0.357(5) 1.143(5) 0.067(3) 0.047 Uiso d 1 . .
N N3A 0.2167(4) 0.9340(4) 0.3361(3) 0.0292(7) Uani d 1 . .
C C4A 0.2544(5) 0.7604(4) 0.3956(3) 0.0272(8) Uani d 1 . .
N N41A 0.1479(4) 0.7454(4) 0.5218(3) 0.0370(8) Uani d 1 . .
H H41A 0.047(4) 0.838(4) 0.566(4) 0.044 Uiso d 1 . .
H H42A 0.154(5) 0.638(4) 0.562(4) 0.044 Uiso d 1 . .
C C5A 0.4054(5) 0.6019(5) 0.3255(4) 0.0350(9) Uani d 1 . .
H H5A 0.4354 0.4774 0.3651 0.042 Uiso calc 1 . .
C C6A 0.5045(5) 0.6371(5) 0.1993(4) 0.0369(9) Uani d 1 . .
H H6A 0.6064 0.5313 0.1516 0.044 Uiso calc 1 . .
C C1X -0.0800(6) 0.3330(6) 0.9231(4) 0.0534(11) Uani d 1 . .
H H1XA 0.0035 0.2812 0.9980 0.080 Uiso calc 0.808(7) A 1
H H1XB -0.1340 0.2478 0.9152 0.080 Uiso calc 0.808(7) A 1
H H1XC -0.1835 0.4563 0.9510 0.080 Uiso calc 0.808(7) A 1
H H1XD -0.1027 0.2494 1.0038 0.080 Uiso calc 0.192(7) A 2
H H1XE -0.0437 0.4176 0.9607 0.080 Uiso calc 0.192(7) A 2
H H1XF -0.1967 0.4073 0.8801 0.080 Uiso calc 0.192(7) A 2
O O21X 0.0132(4) 0.5078(3) 0.7128(3) 0.0445(8) Uani d 1 . .
C C31X 0.2694(5) 0.2146(5) 0.5704(4) 0.0456(10) Uani d 1 . .
H H3XA 0.1908 0.3304 0.5174 0.068 Uiso calc 0.808(7) A 1
H H3XB 0.3042 0.1061 0.5138 0.068 Uiso calc 0.808(7) A 1
H H3XC 0.3855 0.2194 0.5836 0.068 Uiso calc 0.808(7) A 1
H H3XD 0.3122 0.0799 0.5954 0.068 Uiso calc 0.192(7) A 2
H H3XE 0.2178 0.2478 0.4781 0.068 Uiso calc 0.192(7) A 2
H H3XF 0.3776 0.2440 0.5589 0.068 Uiso calc 0.192(7) A 2
C C32X 0.2036(7) 0.0120(5) 0.7926(6) 0.0637(14) Uani d 1 . .
H H4XA 0.2050 0.0210 0.8961 0.096 Uiso calc 0.808(7) A 1
H H4XB 0.3283 -0.0826 0.7486 0.096 Uiso calc 0.808(7) A 1
H H4XC 0.1047 -0.0248 0.7856 0.096 Uiso calc 0.808(7) A 1
H H4XD 0.1693 -0.0585 0.8786 0.096 Uiso calc 0.192(7) A 2
H H4XE 0.1871 -0.0270 0.7036 0.096 Uiso calc 0.192(7) A 2
H H4XF 0.3370 -0.0134 0.7856 0.096 Uiso calc 0.192(7) A 2
C C2X 0.0343(6) 0.3544(6) 0.7763(5) 0.0353(12) Uani d 0.808(7) A 1
N N3X 0.1626(5) 0.1969(5) 0.7131(4) 0.0383(12) Uani d 0.808(7) A 1
C C2X' 0.1122(19) 0.3290(11) 0.6951(13) 0.032(4) Uani d 0.192(7) A 2
N N3X' 0.0777(16) 0.2178(11) 0.8076(12) 0.034(4) Uani d 0.192(7) A 2

loop_
_atom_site_aniso_label
_atom_site_aniso_U_11
_atom_site_aniso_U_22
_atom_site_aniso_U_33
_atom_site_aniso_U_12
_atom_site_aniso_U_13
_atom_site_aniso_U_23
N1A 0.0329(16) 0.0252(16) 0.0372(17) -0.0077(13) 0.0045(13) -0.0061(13)
C2A 0.0222(17) 0.0211(17) 0.036(2) -0.0053(13) -0.0044(14) -0.0047(13)
N21A 0.0396(19) 0.0199(15) 0.0411(19) -0.0045(13) 0.0084(14) -0.0028(13)
N3A 0.0273(15) 0.0220(14) 0.0326(16) -0.0060(12) -0.0045(12) -0.0030(11)
C4A 0.0289(18) 0.0212(17) 0.0308(19) -0.0093(14) -0.0074(15) -0.0030(13)
N41A 0.0366(17) 0.0179(15) 0.0440(19) -0.0055(13) 0.0045(14) -0.0036(13)
C5A 0.0317(19) 0.0180(17) 0.046(2) -0.0043(14) -0.0016(16) -0.0035(14)
C6A 0.035(2) 0.0202(18) 0.040(2) -0.0024(15) 0.0031(16) -0.0073(14)
C1X 0.052(3) 0.059(3) 0.046(2) -0.023(2) -0.0052(19) -0.001(2)
O21X 0.0479(16) 0.0211(13) 0.0535(17) -0.0097(11) 0.0000(13) -0.0011(11)
C31X 0.036(2) 0.037(2) 0.058(2) -0.0086(17) -0.0013(18) -0.0209(18)
C32X 0.070(3) 0.0178(19) 0.104(4) -0.0106(19) -0.043(3) 0.004(2)
C2X 0.036(3) 0.030(3) 0.040(3) -0.014(2) -0.011(2) 0.003(2)
N3X 0.032(2) 0.025(2) 0.053(3) -0.0074(18) -0.0078(18) -0.0065(18)
C2X' 0.035(9) 0.032(6) 0.044(9) -0.030(7) 0.001(6) -0.008(6)
N3X' 0.030(8) 0.024(6) 0.048(8) -0.010(6) -0.016(5) 0.008(6)

loop_
_atom_type_symbol
_atom_type_description
_atom_type_scat_dispersion_real
_atom_type_scat_dispersion_imag
_atom_type_scat_source
C C 0.0033 0.0016 'International Tables Vol C Tables 4.2.6.8 and 6.1.1.4'
H H 0.0000 0.0000 'International Tables Vol C Tables 4.2.6.8 and 6.1.1.4'
N N 0.0061 0.0033 'International Tables Vol C Tables 4.2.6.8 and 6.1.1.4'
O O 0.0106 0.0060 'International Tables Vol C Tables 4.2.6.8 and 6.1.1.4'

loop_
_geom_angle_atom_site_label_1
_geom_angle_atom_site_label_2
_geom_angle_atom_site_label_3
_geom_angle
C6A N1A C2A 113.0(3)
N3A C2A N1A 126.7(3)
N3A C2A N21A 117.0(3)
N1A C2A N21A 116.3(3)
C2A N21A H21A 112(2)
C2A N21A H22A 120(2)
H21A N21A H22A 128(3)
C2A N3A C4A 117.7(3)
N41A C4A N3A 117.6(3)
N41A C4A C5A 122.4(3)
N3A C4A C5A 120.0(3)
C4A N41A H41A 126(3)
C4A N41A H42A 123(3)
H41A N41A H42A 110(4)
C6A C5A C4A 116.3(3)
C6A C5A H5A 121.8
C4A C5A H5A 121.8
N1A C6A C5A 126.3(3)
N1A C6A H6A 116.9
C5A C6A H6A 116.9
C2X C1X H1XA 109.5
C2X C1X H1XB 109.5
H1XA C1X H1XB 109.5
C2X C1X H1XC 109.5
H1XA C1X H1XC 109.5
H1XB C1X H1XC 109.5
N3X' C1X H1XD 109.5
N3X' C1X H1XE 109.5
H1XD C1X H1XE 109.5
N3X' C1X H1XF 109.5
H1XD C1X H1XF 109.5
H1XE C1X H1XF 109.5
N3X C31X H3XA 109.5
N3X C31X H3XB 109.5
H3XA C31X H3XB 109.5
N3X C31X H3XC 109.5
H3XA C31X H3XC 109.5
H3XB C31X H3XC 109.5
C2X' C31X H3XD 109.5
C2X' C31X H3XE 109.5
H3XD C31X H3XE 109.5
C2X' C31X H3XF 109.5
H3XD C31X H3XF 109.5
H3XE C31X H3XF 109.5
N3X C32X H4XA 109.5
N3X C32X H4XB 109.5
H4XA C32X H4XB 109.5
N3X C32X H4XC 109.5
H4XA C32X H4XC 109.5
H4XB C32X H4XC 109.5
N3X' C32X H4XD 109.5
N3X' C32X H4XE 109.5
H4XD C32X H4XE 109.5
N3X' C32X H4XF 109.5
H4XD C32X H4XF 109.5
H4XE C32X H4XF 109.5
O21X C2X N3X 119.1(4)
O21X C2X C1X 124.1(4)
N3X C2X C1X 116.8(4)
C2X N3X C31X 117.6(3)
C2X N3X C32X 120.2(4)
C31X N3X C32X 122.0(3)
O21X C2X' N3X' 114.9(7)
O21X C2X' C31X 132.7(7)
N3X' C2X' C31X 112.4(6)
C2X' N3X' C32X 114.7(6)
C2X' N3X' C1X 110.8(6)
C32X N3X' C1X 134.5(7)

loop_
_geom_bond_atom_site_label_1
_geom_bond_atom_site_label_2
_geom_bond_distance
N1A C6A 1.342(4)
N1A C2A 1.353(4)
C2A N3A 1.341(4)
C2A N21A 1.355(4)
N21A H21A 0.898(19)
N21A H22A 0.901(19)
N3A C4A 1.342(4)
C4A N41A 1.328(5)
C4A C5A 1.413(5)
N41A H41A 0.875(19)
N41A H42A 0.876(19)
C5A C6A 1.348(5)
C5A H5A 0.9500
C6A H6A 0.9500
C1X N3X' 1.500(8)
C1X C2X 1.515(5)
C1X H1XA 0.9800
C1X H1XB 0.9800
C1X H1XC 0.9800
C1X H1XD 0.9800
C1X H1XE 0.9800
C1X H1XF 0.9800
O21X C2X 1.240(4)
O21X C2X' 1.296(8)
C31X N3X 1.451(5)
C31X C2X' 1.552(8)
C31X H3XA 0.9800
C31X H3XB 0.9800
C31X H3XC 0.9800
C31X H3XD 0.9800
C31X H3XE 0.9800
C31X H3XF 0.9800
C32X N3X 1.482(5)
C32X N3X' 1.495(7)
C32X H4XA 0.9800
C32X H4XB 0.9800
C32X H4XC 0.9800
C32X H4XD 0.9800
C32X H4XE 0.9800
C32X H4XF 0.9800
C2X N3X 1.328(5)
C2X' N3X' 1.346(9)

loop_
_geom_hbond_atom_site_label_D
_geom_hbond_atom_site_label_H
_geom_hbond_atom_site_label_A
_geom_hbond_site_symmetry_A
_geom_hbond_distance_DH
_geom_hbond_distance_HA
_geom_hbond_distance_DA
_geom_hbond_angle_DHA
N21A H21A O21X 2_576 0.898(19) 2.19(2) 3.048(4) 159(3)
N21A H22A N1A 2_675 0.901(19) 2.18(2) 3.082(4) 177(3)
N41A H41A N3A 2_576 0.875(19) 2.182(19) 3.055(4) 175(3)
N41A H42A O21X . 0.876(19) 2.08(3) 2.845(4) 145(3)

loop_
_geom_torsion_atom_site_label_1
_geom_torsion_atom_site_label_2
_geom_torsion_atom_site_label_3
_geom_torsion_atom_site_label_4
_geom_torsion
C6A N1A C2A N3A -1.5(5)
C6A N1A C2A N21A 178.9(3)
N1A C2A N3A C4A 1.4(5)
N21A C2A N3A C4A -179.0(3)
C2A N3A C4A N41A 178.2(3)
C2A N3A C4A C5A -0.5(5)
N41A C4A C5A C6A -178.8(3)
N3A C4A C5A C6A -0.1(5)
C2A N1A C6A C5A 0.8(5)
C4A C5A C6A N1A -0.1(6)
O21X C2X N3X C31X -1.0(6)
C1X C2X N3X C31X 178.2(4)
O21X C2X N3X C32X 174.2(4)
C1X C2X N3X C32X -6.5(6)
O21X C2X' N3X' C32X -175.0(11)
C31X C2X' N3X' C32X 3.2(18)
O21X C2X' N3X' C1X 3.9(19)
C31X C2X' N3X' C1X -177.8(10)

_cod_database_fobs_code 2020577
